data_4334448
loop_
_publ_author_name
'Matthew J. Ray'
'Rebecca A. M. Randall'
'Kasun S. Athukorala Arachchige'
'Alexandra M. Z. Slawin'
'Michael B\"uhl'
'Tomas Lebl'
'Petr Kilian'

_publ_section_title
;
 Synthetic, Structural, NMR, and Computational Study of a Geminally
 Bis(peri-substituted) Tridentate Phosphine and Its Chalcogenides and
 Transition-Metal Complexes
;
_journal_name_full 'Inorganic Chemistry'
_journal_page_first 4346
_journal_page_last 4359
_journal_paper_doi 10.1021/ic3024875
_journal_volume 52
_journal_year 2013
_chemical_formula_moiety 'C41 H54 N P3'
_chemical_formula_sum 'C41 H54 N P3'
_chemical_formula_weight 653.81
_space_group_IT_number 14
_symmetry_cell_setting monoclinic
_symmetry_Int_Tables_number 14
_symmetry_space_group_name_Hall '-P 2yn'
_symmetry_space_group_name_H-M 'P 1 21/n 1'
_atom_sites_solution_hydrogens geom
_atom_sites_solution_primary direct
_atom_sites_solution_secondary difmap
_audit_creation_date 2012-03-12
_audit_creation_method 'by CrystalStructure 4.0'
_cell_angle_alpha 90.0000
_cell_angle_beta 99.789(8)
_cell_angle_gamma 90.0000
_cell_formula_units_Z 4
_cell_length_a 11.898(4)
_cell_length_b 16.866(6)
_cell_length_c 18.703(7)
_cell_measurement_reflns_used 9030
_cell_measurement_temperature 93
_cell_measurement_theta_max 25.35
_cell_measurement_theta_min 2.52
_cell_volume 3699(2)
_computing_cell_refinement 'CrystalClear-SM Expert 2.0 rc13'
_computing_data_collection 'CrystalClear-SM Expert 2.0 rc13 (Rigaku, 2009)'
_computing_data_reduction 'CrystalClear-SM Expert 2.0 rc13'
_computing_molecular_graphics 'CrystalStructure 4.0'
_computing_publication_material 'CrystalStructure 4.0 (Rigaku, 2010)'
_computing_structure_refinement 'SHELXL97 (Sheldrick, 2008)'
_computing_structure_solution 'SIR2004 (Burla, et al., 2005)'
_diffrn_ambient_temperature 93
_diffrn_detector_area_resol_mean 14.629
_diffrn_measured_fraction_theta_full 0.988
_diffrn_measured_fraction_theta_max 0.988
_diffrn_measurement_device_type 'Rigaku Mercury70'
_diffrn_measurement_method \w
_diffrn_radiation_type 'Mo K\a'
_diffrn_radiation_wavelength 0.71075
_diffrn_reflns_av_R_equivalents 0.0894
_diffrn_reflns_limit_h_max 11
_diffrn_reflns_limit_h_min -14
_diffrn_reflns_limit_k_max 20
_diffrn_reflns_limit_k_min -19
_diffrn_reflns_limit_l_max 22
_diffrn_reflns_limit_l_min -14
_diffrn_reflns_number 23183
_diffrn_reflns_theta_full 25.32
_diffrn_reflns_theta_max 25.32
_diffrn_standards_number 0
_exptl_absorpt_coefficient_mu 0.190
_exptl_absorpt_correction_T_max 0.991
_exptl_absorpt_correction_T_min 0.511
_exptl_absorpt_correction_type multi-scan
_exptl_absorpt_process_details 'REQAB (Rigaku, 1998)'
_exptl_crystal_colour yellow
_exptl_crystal_density_diffrn 1.174
_exptl_crystal_description prism
_exptl_crystal_F_000 1408.00
_exptl_crystal_size_max 0.100
_exptl_crystal_size_mid 0.100
_exptl_crystal_size_min 0.050
_refine_diff_density_max 1.280
_refine_diff_density_min -0.400
_refine_ls_extinction_method none
_refine_ls_goodness_of_fit_ref 0.836
_refine_ls_hydrogen_treatment constr
_refine_ls_number_parameters 406
_refine_ls_number_reflns 6678
_refine_ls_number_restraints 0
_refine_ls_R_factor_gt 0.0753
_refine_ls_shift/su_max 0.031
_refine_ls_structure_factor_coef Fsqd
_refine_ls_weighting_details 'w = 1/[\s^2^(Fo^2^)+(0.1603P)^2^+5.5566P] where P=(Fo^2^+2Fc^2^)/3'
_refine_ls_weighting_scheme calc
_refine_ls_wR_factor_ref 0.2538
_reflns_number_gt 4129
_reflns_number_total 6678
_reflns_threshold_expression F^2^>2.0\s(F^2^)
_cod_data_source_file ic3024875_si_001_1.cif
_cod_data_source_block 1
_cod_original_cell_volume 3698(2)
_cod_database_code 4334448

loop_
_symmetry_equiv_pos_site_id
_symmetry_equiv_pos_as_xyz
1 +X,+Y,+Z
2 1/2-X,1/2+Y,1/2-Z
3 -X,-Y,-Z
4 1/2+X,1/2-Y,1/2+Z

loop_
_atom_site_label
_atom_site_type_symbol
_atom_site_fract_x
_atom_site_fract_y
_atom_site_fract_z
_atom_site_U_iso_or_equiv
_atom_site_adp_type
_atom_site_occupancy
_atom_site_symmetry_multiplicity
_atom_site_calc_flag
_atom_site_refinement_flags
P1 P 0.97613(9) 0.18201(7) 0.04142(6) 0.0288(4) Uani 1.0 4 d .
P2 P 0.80677(10) 0.20346(8) 0.15412(7) 0.0340(4) Uani 1.0 4 d .
P3 P 1.17321(10) 0.25074(8) 0.15878(7) 0.0355(4) Uani 1.0 4 d .
N1 N 0.5162(6) 0.5224(5) 0.1102(4) 0.095(2) Uani 1.0 4 d .
C1 C 0.8451(4) 0.1345(3) -0.0085(3) 0.0317(11) Uani 1.0 4 d .
C2 C 0.8546(4) 0.0892(3) -0.0686(3) 0.0361(11) Uani 1.0 4 d .
C3 C 0.7624(4) 0.0510(3) -0.1142(3) 0.0388(12) Uani 1.0 4 d .
C4 C 0.6563(4) 0.0597(3) -0.0988(3) 0.0347(11) Uani 1.0 4 d .
C5 C 0.6418(4) 0.1031(3) -0.0367(3) 0.0303(10) Uani 1.0 4 d .
C6 C 0.5245(4) 0.1071(3) -0.0296(3) 0.0343(11) Uani 1.0 4 d .
C7 C 0.4950(4) 0.1465(3) 0.0277(3) 0.0382(12) Uani 1.0 4 d .
C8 C 0.5838(4) 0.1777(3) 0.0807(3) 0.0358(11) Uani 1.0 4 d .
C9 C 0.6988(4) 0.1739(3) 0.0766(3) 0.0327(11) Uani 1.0 4 d .
C10 C 0.7319(4) 0.1381(3) 0.0123(3) 0.0310(10) Uani 1.0 4 d .
C11 C 0.5407(4) 0.0301(3) -0.1370(3) 0.0430(13) Uani 1.0 4 d .
C12 C 0.4538(4) 0.0611(3) -0.0904(3) 0.0370(12) Uani 1.0 4 d .
C13 C 1.0809(4) 0.1817(3) -0.0245(3) 0.0349(11) Uani 1.0 4 d .
C14 C 1.1513(5) 0.1059(4) -0.0167(3) 0.0472(14) Uani 1.0 4 d .
C15 C 1.0445(6) 0.2104(4) -0.1017(4) 0.0633(17) Uani 1.0 4 d .
C16 C 0.8118(4) 0.1128(3) 0.2127(3) 0.0433(13) Uani 1.0 4 d .
C17 C 0.8522(5) 0.0413(4) 0.1727(3) 0.0468(13) Uani 1.0 4 d .
C18 C 0.7032(5) 0.0918(4) 0.2416(3) 0.0536(15) Uani 1.0 4 d .
C19 C 0.7306(4) 0.2766(4) 0.2030(3) 0.0435(13) Uani 1.0 4 d .
C20 C 0.8041(5) 0.2945(4) 0.2768(4) 0.0649(19) Uani 1.0 4 d .
C21 C 0.7084(5) 0.3523(4) 0.1581(4) 0.0580(16) Uani 1.0 4 d .
C22 C 0.9355(4) 0.2880(3) 0.0333(3) 0.0290(10) Uani 1.0 4 d .
C23 C 0.8467(4) 0.3102(3) -0.0221(3) 0.0351(11) Uani 1.0 4 d .
C24 C 0.8024(4) 0.3873(3) -0.0331(3) 0.0370(12) Uani 1.0 4 d .
C25 C 0.8498(4) 0.4450(3) 0.0132(3) 0.0364(12) Uani 1.0 4 d .
C26 C 0.9408(4) 0.4254(3) 0.0695(3) 0.0294(10) Uani 1.0 4 d .
C27 C 0.9782(4) 0.4928(3) 0.1117(3) 0.0383(12) Uani 1.0 4 d .
C28 C 1.0658(5) 0.4848(3) 0.1691(3) 0.0433(13) Uani 1.0 4 d .
C29 C 1.1165(4) 0.4096(3) 0.1819(3) 0.0378(12) Uani 1.0 4 d .
C30 C 1.0853(4) 0.3413(3) 0.1411(3) 0.0320(11) Uani 1.0 4 d .
C31 C 0.9894(4) 0.3488(3) 0.0814(3) 0.0290(10) Uani 1.0 4 d .
C32 C 0.8204(4) 0.5324(3) 0.0181(3) 0.0444(13) Uani 1.0 4 d .
C33 C 0.9098(5) 0.5644(3) 0.0814(3) 0.0450(13) Uani 1.0 4 d .
C34 C 1.1085(4) 0.2030(3) 0.2321(3) 0.0353(11) Uani 1.0 4 d .
C35 C 1.1395(5) 0.1152(4) 0.2402(3) 0.0500(14) Uani 1.0 4 d .
C36 C 1.1276(4) 0.2451(4) 0.3053(3) 0.0427(13) Uani 1.0 4 d .
C37 C 1.3141(4) 0.2884(4) 0.2069(3) 0.0480(14) Uani 1.0 4 d .
C38 C 1.3915(5) 0.2165(4) 0.2326(4) 0.0586(17) Uani 1.0 4 d .
C39 C 1.3695(5) 0.3387(5) 0.1537(4) 0.0645(18) Uani 1.0 4 d .
C40 C 0.5179(5) 0.5766(5) 0.0736(4) 0.0617(17) Uani 1.0 4 d .
C41 C 0.5192(6) 0.6430(5) 0.0277(4) 0.080(2) Uani 1.0 4 d .
H2 H 0.9286 0.0830 -0.0805 0.0433 Uiso 1.0 4 calc R
H3 H 0.7753 0.0201 -0.1545 0.0465 Uiso 1.0 4 calc R
H7 H 0.4172 0.1530 0.0323 0.0458 Uiso 1.0 4 calc R
H8 H 0.5628 0.2031 0.1218 0.0430 Uiso 1.0 4 calc R
H11A H 0.5394 -0.0286 -0.1392 0.0516 Uiso 1.0 4 calc R
H11B H 0.5230 0.0513 -0.1870 0.0516 Uiso 1.0 4 calc R
H12A H 0.3963 0.0958 -0.1195 0.0444 Uiso 1.0 4 calc R
H12B H 0.4141 0.0165 -0.0709 0.0444 Uiso 1.0 4 calc R
H13 H 1.1378 0.2226 -0.0035 0.0418 Uiso 1.0 4 calc R
H14A H 1.2208 0.1139 -0.0374 0.0567 Uiso 1.0 4 calc R
H14B H 1.1065 0.0627 -0.0426 0.0567 Uiso 1.0 4 calc R
H14C H 1.1719 0.0922 0.0348 0.0567 Uiso 1.0 4 calc R
H15A H 0.9968 0.1700 -0.1297 0.0760 Uiso 1.0 4 calc R
H15B H 1.1122 0.2201 -0.1239 0.0760 Uiso 1.0 4 calc R
H15C H 1.0009 0.2597 -0.1015 0.0760 Uiso 1.0 4 calc R
H16 H 0.8719 0.1227 0.2560 0.0519 Uiso 1.0 4 calc R
H17A H 0.7932 0.0269 0.1315 0.0562 Uiso 1.0 4 calc R
H17B H 0.8667 -0.0038 0.2061 0.0562 Uiso 1.0 4 calc R
H17C H 0.9226 0.0551 0.1549 0.0562 Uiso 1.0 4 calc R
H18A H 0.7181 0.0468 0.2750 0.0643 Uiso 1.0 4 calc R
H18B H 0.6431 0.0776 0.2010 0.0643 Uiso 1.0 4 calc R
H18C H 0.6785 0.1376 0.2673 0.0643 Uiso 1.0 4 calc R
H19 H 0.6562 0.2535 0.2108 0.0521 Uiso 1.0 4 calc R
H20A H 0.7647 0.3330 0.3030 0.0778 Uiso 1.0 4 calc R
H20B H 0.8775 0.3165 0.2693 0.0778 Uiso 1.0 4 calc R
H20C H 0.8171 0.2455 0.3051 0.0778 Uiso 1.0 4 calc R
H21A H 0.7810 0.3744 0.1494 0.0696 Uiso 1.0 4 calc R
H21B H 0.6696 0.3911 0.1845 0.0696 Uiso 1.0 4 calc R
H21C H 0.6601 0.3401 0.1115 0.0696 Uiso 1.0 4 calc R
H23 H 0.8138 0.2701 -0.0548 0.0421 Uiso 1.0 4 calc R
H24 H 0.7415 0.3988 -0.0716 0.0444 Uiso 1.0 4 calc R
H28 H 1.0916 0.5287 0.1993 0.0519 Uiso 1.0 4 calc R
H29 H 1.1773 0.4048 0.2218 0.0454 Uiso 1.0 4 calc R
H32A H 0.7421 0.5392 0.0284 0.0533 Uiso 1.0 4 calc R
H32B H 0.8264 0.5602 -0.0278 0.0533 Uiso 1.0 4 calc R
H33A H 0.9596 0.6043 0.0637 0.0539 Uiso 1.0 4 calc R
H33B H 0.8718 0.5892 0.1189 0.0539 Uiso 1.0 4 calc R
H34 H 1.0242 0.2044 0.2148 0.0423 Uiso 1.0 4 calc R
H35A H 1.0924 0.0897 0.2718 0.0600 Uiso 1.0 4 calc R
H35B H 1.2202 0.1099 0.2616 0.0600 Uiso 1.0 4 calc R
H35C H 1.1256 0.0898 0.1923 0.0600 Uiso 1.0 4 calc R
H36A H 1.2083 0.2414 0.3273 0.0513 Uiso 1.0 4 calc R
H36B H 1.0807 0.2201 0.3372 0.0513 Uiso 1.0 4 calc R
H36C H 1.1061 0.3010 0.2983 0.0513 Uiso 1.0 4 calc R
H37 H 1.3028 0.3213 0.2496 0.0576 Uiso 1.0 4 calc R
H38A H 1.4670 0.2354 0.2554 0.0703 Uiso 1.0 4 calc R
H38B H 1.3991 0.1831 0.1908 0.0703 Uiso 1.0 4 calc R
H38C H 1.3574 0.1855 0.2677 0.0703 Uiso 1.0 4 calc R
H39A H 1.3772 0.3067 0.1110 0.0774 Uiso 1.0 4 calc R
H39B H 1.4450 0.3564 0.1776 0.0774 Uiso 1.0 4 calc R
H39C H 1.3215 0.3849 0.1386 0.0774 Uiso 1.0 4 calc R
H41A H 0.4418 0.6530 0.0016 0.0966 Uiso 1.0 4 calc R
H41B H 0.5701 0.6324 -0.0073 0.0966 Uiso 1.0 4 calc R
H41C H 0.5464 0.6896 0.0569 0.0966 Uiso 1.0 4 calc R

loop_
_atom_site_aniso_label
_atom_site_aniso_U_11
_atom_site_aniso_U_22
_atom_site_aniso_U_33
_atom_site_aniso_U_12
_atom_site_aniso_U_13
_atom_site_aniso_U_23
P1 0.0314(7) 0.0292(7) 0.0263(7) -0.0002(5) 0.0067(5) 0.0004(5)
P2 0.0329(7) 0.0405(8) 0.0298(7) -0.0049(5) 0.0091(5) -0.0058(6)
P3 0.0301(7) 0.0482(9) 0.0286(7) 0.0020(5) 0.0060(5) 0.0007(6)
N1 0.115(5) 0.088(6) 0.087(5) 0.023(4) 0.036(4) 0.017(5)
C1 0.041(3) 0.027(3) 0.027(3) -0.0010(19) 0.0068(19) -0.000(2)
C2 0.043(3) 0.035(3) 0.032(3) 0.000(2) 0.013(2) -0.002(3)
C3 0.052(3) 0.031(3) 0.034(3) -0.002(2) 0.010(3) -0.005(3)
C4 0.045(3) 0.028(3) 0.031(3) -0.006(2) 0.005(2) 0.002(2)
C5 0.035(3) 0.031(3) 0.024(3) -0.0046(18) 0.0037(18) 0.004(2)
C6 0.041(3) 0.030(3) 0.031(3) -0.0017(19) 0.006(2) 0.007(3)
C7 0.031(3) 0.043(3) 0.040(3) -0.004(2) 0.007(2) 0.002(3)
C8 0.037(3) 0.040(3) 0.033(3) 0.000(2) 0.013(2) -0.002(3)
C9 0.036(3) 0.036(3) 0.028(3) -0.0014(19) 0.0069(19) -0.001(3)
C10 0.035(3) 0.028(3) 0.030(3) 0.0005(18) 0.0061(19) 0.005(2)
C11 0.054(3) 0.041(4) 0.034(3) -0.010(3) 0.007(3) 0.000(3)
C12 0.042(3) 0.040(3) 0.028(3) -0.010(2) 0.003(2) 0.002(3)
C13 0.030(3) 0.046(3) 0.030(3) 0.003(2) 0.0115(19) 0.007(3)
C14 0.046(3) 0.051(4) 0.050(4) 0.014(3) 0.020(3) -0.000(3)
C15 0.071(4) 0.067(5) 0.053(4) -0.003(4) 0.017(3) -0.006(4)
C16 0.046(3) 0.050(4) 0.034(3) -0.001(3) 0.007(3) 0.003(3)
C17 0.049(3) 0.049(4) 0.044(4) -0.002(3) 0.010(3) 0.012(3)
C18 0.056(4) 0.066(5) 0.042(4) -0.008(3) 0.019(3) 0.008(3)
C19 0.037(3) 0.052(4) 0.045(4) -0.013(3) 0.017(3) -0.017(3)
C20 0.052(4) 0.085(5) 0.060(4) -0.010(3) 0.018(3) -0.046(4)
C21 0.063(4) 0.042(4) 0.077(5) -0.007(3) 0.036(3) -0.018(4)
C22 0.030(3) 0.029(3) 0.029(3) -0.0014(18) 0.0090(18) 0.003(2)
C23 0.037(3) 0.031(3) 0.037(3) -0.0053(19) 0.006(2) 0.001(3)
C24 0.025(3) 0.040(3) 0.046(3) -0.001(2) 0.005(2) 0.006(3)
C25 0.034(3) 0.037(3) 0.044(3) -0.001(2) 0.019(2) 0.005(3)
C26 0.027(3) 0.029(3) 0.035(3) -0.0001(18) 0.0150(19) 0.002(2)
C27 0.050(3) 0.034(3) 0.038(3) -0.006(2) 0.025(3) -0.001(3)
C28 0.064(4) 0.036(3) 0.032(3) -0.016(3) 0.014(3) -0.012(3)
C29 0.050(3) 0.042(4) 0.022(3) -0.011(3) 0.007(2) -0.002(3)
C30 0.035(3) 0.040(3) 0.023(3) -0.005(2) 0.0106(18) -0.002(2)
C31 0.028(3) 0.035(3) 0.026(3) -0.0057(18) 0.0122(18) -0.004(2)
C32 0.043(3) 0.033(3) 0.063(4) 0.010(2) 0.025(3) 0.010(3)
C33 0.062(4) 0.031(3) 0.049(4) 0.003(3) 0.030(3) -0.004(3)
C34 0.033(3) 0.040(3) 0.034(3) 0.002(2) 0.0071(19) 0.001(3)
C35 0.050(4) 0.048(4) 0.051(4) 0.008(3) 0.007(3) 0.008(3)
C36 0.045(3) 0.054(4) 0.031(3) 0.003(3) 0.010(3) -0.001(3)
C37 0.038(3) 0.069(4) 0.037(3) -0.008(3) 0.005(3) -0.000(3)
C38 0.035(3) 0.090(5) 0.051(4) 0.004(3) 0.005(3) 0.010(4)
C39 0.043(4) 0.097(6) 0.055(4) -0.018(3) 0.012(3) 0.010(4)
C40 0.058(4) 0.077(5) 0.053(4) 0.015(4) 0.019(3) -0.002(4)
C41 0.084(5) 0.090(6) 0.072(5) 0.014(4) 0.026(4) 0.020(5)

loop_
_atom_type_symbol
_atom_type_description
_atom_type_scat_dispersion_real
_atom_type_scat_dispersion_imag
_atom_type_scat_source
C C 0.0033 0.0016
;
International Tables for Crystallography
(1992, Vol. C, Tables 4.2.6.8 and 6.1.1.4)
;
H H 0.0000 0.0000
;
International Tables for Crystallography
(1992, Vol. C, Table 6.1.1.4)
;
P P 0.1023 0.0942
;
International Tables for Crystallography
(1992, Vol. C, Tables 4.2.6.8 and 6.1.1.4)
;
N N 0.0061 0.0033
;
International Tables for Crystallography
(1992, Vol. C, Tables 4.2.6.8 and 6.1.1.4)
;

loop_
_geom_angle_atom_site_label_1
_geom_angle_atom_site_label_2
_geom_angle_atom_site_label_3
_geom_angle
_geom_angle_publ_flag
C1 P1 C13 105.1(2) yes
C1 P1 C22 100.94(19) yes
C13 P1 C22 98.1(3) yes
C9 P2 C16 100.9(3) yes
C9 P2 C19 103.6(3) yes
C16 P2 C19 102.9(3) yes
C30 P3 C34 101.3(3) yes
C30 P3 C37 103.8(3) yes
C34 P3 C37 103.9(3) yes
P1 C1 C2 118.1(4) yes
P1 C1 C10 125.5(4) yes
C2 C1 C10 116.4(4) yes
C1 C2 C3 125.3(5) yes
C2 C3 C4 118.5(5) yes
C3 C4 C5 118.8(4) yes
C3 C4 C11 131.9(5) yes
C5 C4 C11 109.3(4) yes
C4 C5 C6 111.1(4) yes
C4 C5 C10 124.5(5) yes
C6 C5 C10 124.4(5) yes
C5 C6 C7 119.1(4) yes
C5 C6 C12 109.6(4) yes
C7 C6 C12 131.3(5) yes
C6 C7 C8 118.1(5) yes
C7 C8 C9 124.6(5) yes
P2 C9 C8 120.6(4) yes
P2 C9 C10 120.9(4) yes
C8 C9 C10 118.2(4) yes
C1 C10 C5 116.1(4) yes
C1 C10 C9 128.7(4) yes
C5 C10 C9 115.2(4) yes
C4 C11 C12 105.2(4) yes
C6 C12 C11 104.9(4) yes
P1 C13 C14 110.6(4) yes
P1 C13 C15 120.4(4) yes
C14 C13 C15 115.0(5) yes
P2 C16 C17 109.7(4) yes
P2 C16 C18 116.9(4) yes
C17 C16 C18 110.1(5) yes
P2 C19 C20 108.8(4) yes
P2 C19 C21 109.7(4) yes
C20 C19 C21 110.4(5) yes
P1 C22 C23 118.3(4) yes
P1 C22 C31 123.6(3) yes
C23 C22 C31 118.1(4) yes
C22 C23 C24 125.0(5) yes
C23 C24 C25 117.6(4) yes
C24 C25 C26 119.3(5) yes
C24 C25 C32 131.0(4) yes
C26 C25 C32 109.7(4) yes
C25 C26 C27 110.9(4) yes
C25 C26 C31 124.8(4) yes
C27 C26 C31 124.4(4) yes
C26 C27 C28 118.9(5) yes
C26 C27 C33 109.6(4) yes
C28 C27 C33 131.5(5) yes
C27 C28 C29 118.0(5) yes
C28 C29 C30 125.7(4) yes
P3 C30 C29 119.6(3) yes
P3 C30 C31 123.6(4) yes
C29 C30 C31 116.6(4) yes
C22 C31 C26 115.1(4) yes
C22 C31 C30 128.5(4) yes
C26 C31 C30 116.4(4) yes
C25 C32 C33 104.4(4) yes
C27 C33 C32 105.3(4) yes
P3 C34 C35 111.6(4) yes
P3 C34 C36 116.2(4) yes
C35 C34 C36 111.5(4) yes
P3 C37 C38 108.7(4) yes
P3 C37 C39 108.8(4) yes
C38 C37 C39 109.6(5) yes
N1 C40 C41 179.2(8) yes
C1 C2 H2 117.350 no
C3 C2 H2 117.350 no
C2 C3 H3 120.780 no
C4 C3 H3 120.767 no
C6 C7 H7 120.974 no
C8 C7 H7 120.972 no
C7 C8 H8 117.672 no
C9 C8 H8 117.678 no
C4 C11 H11A 110.706 no
C4 C11 H11B 110.709 no
C12 C11 H11A 110.713 no
C12 C11 H11B 110.718 no
H11A C11 H11B 108.811 no
C6 C12 H12A 110.763 no
C6 C12 H12B 110.768 no
C11 C12 H12A 110.781 no
C11 C12 H12B 110.780 no
H12A C12 H12B 108.847 no
P1 C13 H13 102.623 no
C14 C13 H13 102.624 no
C15 C13 H13 102.611 no
C13 C14 H14A 109.479 no
C13 C14 H14B 109.469 no
C13 C14 H14C 109.470 no
H14A C14 H14B 109.470 no
H14A C14 H14C 109.472 no
H14B C14 H14C 109.466 no
C13 C15 H15A 109.464 no
C13 C15 H15B 109.468 no
C13 C15 H15C 109.471 no
H15A C15 H15B 109.481 no
H15A C15 H15C 109.470 no
H15B C15 H15C 109.475 no
P2 C16 H16 106.540 no
C17 C16 H16 106.524 no
C18 C16 H16 106.525 no
C16 C17 H17A 109.466 no
C16 C17 H17B 109.483 no
C16 C17 H17C 109.467 no
H17A C17 H17B 109.477 no
H17A C17 H17C 109.465 no
H17B C17 H17C 109.470 no
C16 C18 H18A 109.469 no
C16 C18 H18B 109.468 no
C16 C18 H18C 109.474 no
H18A C18 H18B 109.467 no
H18A C18 H18C 109.468 no
H18B C18 H18C 109.480 no
P2 C19 H19 109.302 no
C20 C19 H19 109.288 no
C21 C19 H19 109.291 no
C19 C20 H20A 109.469 no
C19 C20 H20B 109.465 no
C19 C20 H20C 109.475 no
H20A C20 H20B 109.474 no
H20A C20 H20C 109.472 no
H20B C20 H20C 109.472 no
C19 C21 H21A 109.473 no
C19 C21 H21B 109.479 no
C19 C21 H21C 109.472 no
H21A C21 H21B 109.473 no
H21A C21 H21C 109.462 no
H21B C21 H21C 109.468 no
C22 C23 H23 117.487 no
C24 C23 H23 117.498 no
C23 C24 H24 121.182 no
C25 C24 H24 121.188 no
C27 C28 H28 121.018 no
C29 C28 H28 121.009 no
C28 C29 H29 117.147 no
C30 C29 H29 117.142 no
C25 C32 H32A 110.867 no
C25 C32 H32B 110.871 no
C33 C32 H32A 110.869 no
C33 C32 H32B 110.879 no
H32A C32 H32B 108.909 no
C27 C33 H33A 110.676 no
C27 C33 H33B 110.676 no
C32 C33 H33A 110.671 no
C32 C33 H33B 110.675 no
H33A C33 H33B 108.780 no
P3 C34 H34 105.524 no
C35 C34 H34 105.517 no
C36 C34 H34 105.527 no
C34 C35 H35A 109.472 no
C34 C35 H35B 109.471 no
C34 C35 H35C 109.460 no
H35A C35 H35B 109.480 no
H35A C35 H35C 109.481 no
H35B C35 H35C 109.463 no
C34 C36 H36A 109.475 no
C34 C36 H36B 109.467 no
C34 C36 H36C 109.477 no
H36A C36 H36B 109.472 no
H36A C36 H36C 109.467 no
H36B C36 H36C 109.469 no
P3 C37 H37 109.932 no
C38 C37 H37 109.919 no
C39 C37 H37 109.917 no
C37 C38 H38A 109.469 no
C37 C38 H38B 109.467 no
C37 C38 H38C 109.466 no
H38A C38 H38B 109.471 no
H38A C38 H38C 109.478 no
H38B C38 H38C 109.476 no
C37 C39 H39A 109.470 no
C37 C39 H39B 109.475 no
C37 C39 H39C 109.468 no
H39A C39 H39B 109.467 no
H39A C39 H39C 109.474 no
H39B C39 H39C 109.474 no
C40 C41 H41A 109.463 no
C40 C41 H41B 109.478 no
C40 C41 H41C 109.473 no
H41A C41 H41B 109.482 no
H41A C41 H41C 109.462 no
H41B C41 H41C 109.469 no

loop_
_geom_bond_atom_site_label_1
_geom_bond_atom_site_label_2
_geom_bond_distance
_geom_bond_publ_flag
P1 C1 1.856(5) yes
P1 C13 1.897(5) yes
P1 C22 1.851(5) yes
P2 C9 1.836(5) yes
P2 C16 1.875(6) yes
P2 C19 1.860(6) yes
P3 C30 1.850(5) yes
P3 C34 1.866(6) yes
P3 C37 1.874(5) yes
N1 C40 1.144(11) yes
C1 C2 1.379(7) yes
C1 C10 1.466(7) yes
C2 C3 1.425(7) yes
C3 C4 1.349(7) yes
C4 C5 1.409(7) yes
C4 C11 1.522(7) yes
C5 C6 1.426(7) yes
C5 C10 1.415(6) yes
C6 C7 1.357(7) yes
C6 C12 1.509(7) yes
C7 C8 1.421(7) yes
C8 C9 1.385(7) yes
C9 C10 1.457(7) yes
C11 C12 1.552(8) yes
C13 C14 1.521(8) yes
C13 C15 1.515(8) yes
C16 C17 1.540(8) yes
C16 C18 1.525(8) yes
C19 C20 1.532(8) yes
C19 C21 1.527(8) yes
C22 C23 1.399(6) yes
C22 C31 1.441(6) yes
C23 C24 1.405(7) yes
C24 C25 1.359(7) yes
C25 C26 1.415(6) yes
C25 C32 1.522(7) yes
C26 C27 1.413(7) yes
C26 C31 1.417(7) yes
C27 C28 1.369(7) yes
C27 C33 1.512(7) yes
C28 C29 1.408(7) yes
C29 C30 1.396(7) yes
C30 C31 1.459(6) yes
C32 C33 1.548(7) yes
C34 C35 1.527(8) yes
C34 C36 1.524(7) yes
C37 C38 1.548(9) yes
C37 C39 1.538(9) yes
C40 C41 1.413(11) yes
C2 H2 0.950 no
C3 H3 0.950 no
C7 H7 0.950 no
C8 H8 0.950 no
C11 H11A 0.990 no
C11 H11B 0.990 no
C12 H12A 0.990 no
C12 H12B 0.990 no
C13 H13 1.000 no
C14 H14A 0.980 no
C14 H14B 0.980 no
C14 H14C 0.980 no
C15 H15A 0.980 no
C15 H15B 0.980 no
C15 H15C 0.980 no
C16 H16 1.000 no
C17 H17A 0.980 no
C17 H17B 0.980 no
C17 H17C 0.980 no
C18 H18A 0.980 no
C18 H18B 0.980 no
C18 H18C 0.980 no
C19 H19 1.000 no
C20 H20A 0.980 no
C20 H20B 0.980 no
C20 H20C 0.980 no
C21 H21A 0.980 no
C21 H21B 0.980 no
C21 H21C 0.980 no
C23 H23 0.950 no
C24 H24 0.950 no
C28 H28 0.950 no
C29 H29 0.950 no
C32 H32A 0.990 no
C32 H32B 0.990 no
C33 H33A 0.990 no
C33 H33B 0.990 no
C34 H34 1.000 no
C35 H35A 0.980 no
C35 H35B 0.980 no
C35 H35C 0.980 no
C36 H36A 0.980 no
C36 H36B 0.980 no
C36 H36C 0.980 no
C37 H37 1.000 no
C38 H38A 0.980 no
C38 H38B 0.980 no
C38 H38C 0.980 no
C39 H39A 0.980 no
C39 H39B 0.980 no
C39 H39C 0.980 no
C41 H41A 0.980 no
C41 H41B 0.980 no
C41 H41C 0.980 no

loop_
_geom_contact_atom_site_label_1
_geom_contact_atom_site_label_2
_geom_contact_distance
_geom_contact_publ_flag
_geom_contact_site_symmetry_2
P1 P2 3.175(2) no .
P1 P3 3.1480(17) no .
P1 C9 3.475(5) no .
P1 C30 3.400(5) no .
P2 C1 3.359(5) no .
P2 C22 3.265(5) no .
P3 C22 3.413(4) no .
C1 C4 2.865(6) no .
C1 C15 3.422(9) no .
C1 C23 2.974(7) no .
C2 C5 2.707(7) no .
C2 C13 3.100(7) no .
C2 C14 3.510(7) no .
C2 C15 3.185(9) no .
C3 C6 3.595(8) no .
C3 C10 2.859(7) no .
C5 C8 2.719(7) no .
C6 C9 2.848(6) no .
C7 C10 2.885(7) no .
C8 C16 3.518(7) no .
C8 C18 3.424(8) no .
C8 C19 3.116(7) no .
C8 C21 3.497(8) no .
C9 C17 3.233(7) no .
C9 C18 3.375(8) no .
C9 C21 3.367(8) no .
C9 C23 3.590(7) no .
C10 C17 3.499(7) no .
C10 C22 3.477(7) no .
C10 C23 3.318(7) no .
C13 C23 3.537(7) no .
C15 C22 3.300(8) no .
C15 C23 3.433(9) no .
C16 C20 3.297(9) no .
C18 C19 3.227(9) no .
C22 C25 2.839(7) no .
C23 C26 2.703(7) no .
C24 C27 3.599(7) no .
C24 C31 2.888(6) no .
C26 C29 2.714(6) no .
C27 C30 2.866(7) no .
C28 C31 2.876(7) no .
C29 C36 3.596(8) no .
C29 C37 3.091(8) no .
C29 C39 3.363(8) no .
C30 C36 3.434(7) no .
C30 C39 3.350(7) no .
C34 C38 3.373(7) no .
C35 C38 3.475(8) no .
C36 C37 3.199(8) no .
C6 C12 3.599(7) no 3_655
C12 C6 3.599(7) no 3_655
C15 C38 3.539(8) no 4_454
C25 C27 3.518(8) no 3_765
C26 C32 3.584(8) no 3_765
C26 C33 3.587(8) no 3_765
C27 C25 3.518(8) no 3_765
C32 C26 3.584(8) no 3_765
C33 C26 3.587(8) no 3_765
C38 C15 3.539(8) no 4_555
P1 H2 2.8047 no .
P1 H14B 3.1231 no .
P1 H14C 2.7987 no .
P1 H15A 3.2580 no .
P1 H15C 3.0361 no .
P1 H17C 3.1544 no .
P1 H23 2.8267 no .
P1 H34 3.2177 no .
P1 H35C 3.4411 no .
P2 H8 2.8627 no .
P2 H17A 3.0082 no .
P2 H17C 2.8551 no .
P2 H18B 3.1068 no .
P2 H18C 3.0239 no .
P2 H20B 2.8930 no .
P2 H20C 2.8927 no .
P2 H21A 2.8984 no .
P2 H21C 2.9182 no .
P2 H34 2.6427 no .
P3 H13 3.0297 no .
P3 H14C 3.5384 no .
P3 H29 2.8501 no .
P3 H35B 3.0478 no .
P3 H35C 2.8635 no .
P3 H36A 3.1127 no .
P3 H36C 2.9792 no .
P3 H38B 2.8868 no .
P3 H38C 2.9404 no .
P3 H39A 2.8836 no .
P3 H39C 2.9330 no .
N1 H41A 3.0242 no .
N1 H41B 3.0263 no .
N1 H41C 3.0321 no .
C1 H3 3.3318 no .
C1 H14B 3.4959 no .
C1 H15A 3.1850 no .
C1 H15C 3.4663 no .
C1 H17A 3.3295 no .
C1 H17C 3.3204 no .
C1 H23 2.4506 no .
C2 H14B 2.9879 no .
C2 H15A 2.5851 no .
C2 H15C 3.4700 no .
C2 H23 3.1062 no .
C3 H11A 2.9384 no .
C3 H11B 2.9402 no .
C3 H15A 3.4876 no .
C4 H2 3.2237 no .
C4 H12A 3.1116 no .
C4 H12B 3.1009 no .
C5 H3 3.2439 no .
C5 H7 3.2688 no .
C5 H11A 3.0491 no .
C5 H11B 3.0511 no .
C5 H12A 3.0675 no .
C5 H12B 3.0489 no .
C5 H17A 3.5868 no .
C5 H23 3.5317 no .
C6 H8 3.2258 no .
C6 H11A 3.0973 no .
C6 H11B 3.0867 no .
C7 H12A 2.9303 no .
C7 H12B 2.9217 no .
C8 H17A 3.5745 no .
C8 H18B 2.8067 no .
C8 H18C 3.5467 no .
C8 H19 2.7538 no .
C8 H21C 2.9110 no .
C9 H7 3.3304 no .
C9 H17A 2.8408 no .
C9 H17C 3.4529 no .
C9 H18B 3.0035 no .
C9 H19 2.9655 no .
C9 H21C 2.9323 no .
C9 H23 3.4179 no .
C10 H2 3.2756 no .
C10 H8 3.2930 no .
C10 H17A 2.9091 no .
C10 H17C 3.4869 no .
C10 H23 2.8108 no .
C11 H3 2.8701 no .
C12 H7 2.8624 no .
C13 H2 2.5503 no .
C13 H23 3.4687 no .
C14 H2 2.7419 no .
C14 H15A 2.7739 no .
C14 H15B 2.7607 no .
C14 H15C 3.3881 no .
C15 H2 2.6190 no .
C15 H14A 2.7635 no .
C15 H14B 2.7741 no .
C15 H14C 3.3868 no .
C15 H23 3.1838 no .
C16 H8 3.5025 no .
C16 H19 3.0055 no .
C16 H20C 2.8207 no .
C16 H34 2.9574 no .
C16 H35A 3.3574 no .
C17 H18A 2.6941 no .
C17 H18B 2.7020 no .
C17 H18C 3.3597 no .
C17 H34 3.4402 no .
C17 H35A 3.2354 no .
C17 H35C 3.3136 no .
C18 H8 3.1711 no .
C18 H17A 2.7078 no .
C18 H17B 2.6959 no .
C18 H17C 3.3566 no .
C18 H19 2.8230 no .
C18 H20C 3.0685 no .
C19 H8 2.6076 no .
C19 H16 3.1586 no .
C19 H18B 3.5124 no .
C19 H18C 2.7533 no .
C20 H16 3.0500 no .
C20 H18C 3.0299 no .
C20 H21A 2.7092 no .
C20 H21B 2.6932 no .
C20 H21C 3.3577 no .
C20 H34 3.3971 no .
C20 H36B 3.5243 no .
C20 H36C 3.5487 no .
C21 H8 3.0651 no .
C21 H20A 2.6989 no .
C21 H20B 2.7054 no .
C21 H20C 3.3568 no .
C22 H13 2.8371 no .
C22 H15C 2.8037 no .
C22 H21A 3.4016 no .
C22 H24 3.3355 no .
C23 H15C 2.6886 no .
C23 H21A 3.5946 no .
C24 H15C 3.5888 no .
C24 H21A 3.4730 no .
C24 H21C 3.5187 no .
C24 H32A 2.9457 no .
C24 H32B 2.9293 no .
C25 H21A 3.0469 no .
C25 H23 3.2114 no .
C25 H33A 3.0656 no .
C25 H33B 3.1176 no .
C26 H21A 2.7480 no .
C26 H24 3.2651 no .
C26 H28 3.2663 no .
C26 H32A 3.0401 no .
C26 H32B 3.0809 no .
C26 H33A 3.0295 no .
C26 H33B 3.0698 no .
C27 H21A 3.2491 no .
C27 H29 3.2234 no .
C27 H32A 3.0726 no .
C27 H32B 3.1240 no .
C28 H33A 2.9490 no .
C28 H33B 2.9281 no .
C29 H36C 2.8632 no .
C29 H37 2.7894 no .
C29 H39C 2.7290 no .
C30 H13 3.5050 no .
C30 H28 3.3392 no .
C30 H34 2.8454 no .
C30 H36C 2.9868 no .
C30 H37 3.0244 no .
C30 H39C 2.9130 no .
C31 H13 3.3351 no .
C31 H21A 3.0035 no .
C31 H23 3.2867 no .
C31 H29 3.2841 no .
C31 H34 3.4601 no .
C32 H24 2.8701 no .
C33 H28 2.8784 no .
C34 H16 3.2222 no .
C34 H17C 3.4798 no .
C34 H20B 3.5148 no .
C34 H29 3.5135 no .
C34 H37 3.0293 no .
C34 H38C 2.9379 no .
C35 H16 3.2489 no .
C35 H17C 2.9711 no .
C35 H36A 2.7199 no .
C35 H36B 2.7098 no .
C35 H36C 3.3626 no .
C35 H38B 3.5602 no .
C35 H38C 2.8181 no .
C36 H20B 3.1743 no .
C36 H29 3.2178 no .
C36 H35A 2.7119 no .
C36 H35B 2.7190 no .
C36 H35C 3.3622 no .
C36 H37 2.7965 no .
C36 H38C 3.1038 no .
C37 H29 2.5961 no .
C37 H35B 3.4274 no .
C37 H36A 2.8728 no .
C37 H36C 3.2454 no .
C38 H35B 2.8390 no .
C38 H36A 3.0634 no .
C38 H39A 2.7165 no .
C38 H39B 2.6926 no .
C38 H39C 3.3699 no .
C39 H29 3.0143 no .
C39 H38A 2.6925 no .
C39 H38B 2.7212 no .
C39 H38C 3.3679 no .
H2 H3 2.3475 no .
H2 H13 3.5494 no .
H2 H14A 3.4727 no .
H2 H14B 2.1431 no .
H2 H14C 3.3055 no .
H2 H15A 1.9774 no .
H2 H15B 3.3726 no .
H2 H15C 3.1444 no .
H2 H23 3.5032 no .
H3 H11A 2.9837 no .
H3 H11B 3.0057 no .
H7 H8 2.3516 no .
H7 H12A 2.9676 no .
H7 H12B 3.0010 no .
H8 H18B 2.6655 no .
H8 H18C 3.0414 no .
H8 H19 2.0245 no .
H8 H21B 3.5410 no .
H8 H21C 2.6058 no .
H11A H12A 2.7657 no .
H11A H12B 2.2530 no .
H11B H12A 2.2531 no .
H11B H12B 2.7730 no .
H13 H14A 2.2252 no .
H13 H14B 2.8035 no .
H13 H14C 2.3282 no .
H13 H15A 2.7988 no .
H13 H15B 2.2199 no .
H13 H15C 2.3212 no .
H13 H39A 3.5541 no .
H14A H15A 3.0690 no .
H14A H15B 2.6036 no .
H14B H15A 2.6293 no .
H14B H15B 3.0651 no .
H14C H35C 3.0890 no .
H15A H23 3.2545 no .
H15C H23 2.5324 no .
H16 H17A 2.8579 no .
H16 H17B 2.3256 no .
H16 H17C 2.3717 no .
H16 H18A 2.3099 no .
H16 H18B 2.8463 no .
H16 H18C 2.3596 no .
H16 H19 3.3810 no .
H16 H20B 3.2778 no .
H16 H20C 2.3993 no .
H16 H34 2.5006 no .
H16 H35A 2.6491 no .
H16 H35C 3.4724 no .
H16 H36B 3.1453 no .
H17A H18A 2.9874 no .
H17A H18B 2.5297 no .
H17B H18A 2.5085 no .
H17B H18B 2.9813 no .
H17B H18C 3.5889 no .
H17B H35A 3.1757 no .
H17B H35C 3.5097 no .
H17C H18A 3.5836 no .
H17C H18B 3.5953 no .
H17C H34 2.9322 no .
H17C H35A 2.7742 no .
H17C H35C 2.4682 no .
H18A H20C 3.5642 no .
H18B H19 2.9750 no .
H18C H19 2.2174 no .
H18C H20A 3.4827 no .
H18C H20C 2.4767 no .
H19 H20A 2.3839 no .
H19 H20B 2.8776 no .
H19 H20C 2.3761 no .
H19 H21A 2.8738 no .
H19 H21B 2.3832 no .
H19 H21C 2.3681 no .
H20A H21A 2.9944 no .
H20A H21B 2.5104 no .
H20A H21C 3.5877 no .
H20B H21A 2.5347 no .
H20B H21B 2.9802 no .
H20B H34 2.8750 no .
H20B H36B 3.0101 no .
H20B H36C 2.6944 no .
H20C H21A 3.6000 no .
H20C H21B 3.5850 no .
H20C H34 3.2886 no .
H20C H36B 3.1208 no .
H20C H36C 3.5867 no .
H21A H32A 3.5639 no .
H23 H24 2.3361 no .
H24 H32A 3.0169 no .
H24 H32B 2.9701 no .
H28 H29 2.3316 no .
H28 H33A 3.0289 no .
H28 H33B 2.9676 no .
H29 H36A 3.3742 no .
H29 H36C 2.4980 no .
H29 H37 2.0549 no .
H29 H39B 3.5206 no .
H29 H39C 2.5271 no .
H32A H33A 2.7847 no .
H32A H33B 2.2512 no .
H32B H33A 2.2511 no .
H32B H33B 2.7487 no .
H34 H35A 2.2910 no .
H34 H35B 2.8378 no .
H34 H35C 2.3538 no .
H34 H36A 2.8362 no .
H34 H36B 2.2898 no .
H34 H36C 2.3506 no .
H35A H36A 3.0062 no .
H35A H36B 2.5329 no .
H35A H36C 3.5994 no .
H35A H38C 3.5554 no .
H35B H36A 2.5515 no .
H35B H36B 3.0018 no .
H35B H38B 2.9610 no .
H35B H38C 2.0601 no .
H35C H36B 3.5982 no .
H35C H38C 3.2977 no .
H36A H37 2.3989 no .
H36A H38A 3.5639 no .
H36A H38C 2.4396 no .
H36C H37 2.6742 no .
H37 H38A 2.4190 no .
H37 H38B 2.8948 no .
H37 H38C 2.3883 no .
H37 H39A 2.8876 no .
H37 H39B 2.4083 no .
H37 H39C 2.3811 no .
H38A H39A 2.9837 no .
H38A H39B 2.4944 no .
H38A H39C 3.5846 no .
H38B H39A 2.5508 no .
H38B H39B 2.9908 no .
H38C H39B 3.5816 no .
N1 H16 3.1249 no 2_655
N1 H17B 3.5100 no 2_655
N1 H18A 3.5308 no 2_655
N1 H21B 3.0504 no .
N1 H21C 3.5173 no .
N1 H24 3.3076 no 3_665
N1 H32A 3.3227 no .
N1 H35A 2.9671 no 2_655
N1 H39B 3.2419 no 1_455
N1 H39C 3.3830 no 1_455
N1 H41B 3.3025 no 3_665
C1 H14B 3.4814 no 3_755
C2 H14B 3.2820 no 3_755
C2 H14C 3.1508 no 3_755
C3 H14C 2.8731 no 3_755
C3 H29 3.1523 no 4_454
C3 H35C 3.1967 no 3_755
C3 H36C 3.3657 no 4_454
C3 H37 3.4325 no 4_454
C4 H14C 3.3683 no 3_755
C4 H29 3.4587 no 4_454
C4 H36C 3.0305 no 4_454
C5 H12B 3.0026 no 3_655
C5 H36C 3.4458 no 4_454
C6 H12B 2.8192 no 3_655
C6 H14A 3.5936 no 1_455
C6 H41C 3.5477 no 3_665
C7 H11A 2.9603 no 3_655
C7 H12B 3.0133 no 3_655
C7 H14A 3.3279 no 1_455
C7 H38B 3.4885 no 1_455
C7 H39A 3.5265 no 1_455
C7 H41A 3.5278 no 3_665
C7 H41C 3.1824 no 3_665
C8 H11A 3.1976 no 3_655
C8 H12B 3.2807 no 3_655
C8 H38B 3.2589 no 1_455
C8 H39A 3.4018 no 1_455
C8 H41A 3.2333 no 3_665
C8 H41C 3.5601 no 3_665
C9 H12B 3.4748 no 3_655
C9 H41A 3.5547 no 3_665
C10 H12B 3.4145 no 3_655
C11 H18B 2.9361 no 3_655
C11 H20B 3.5184 no 4_454
C11 H28 3.3699 no 4_454
C11 H29 3.5053 no 4_454
C11 H36C 3.2410 no 4_454
C12 H12B 3.4162 no 3_655
C12 H14A 3.2241 no 1_455
C12 H17A 3.2650 no 3_655
C12 H18B 3.2045 no 3_655
C12 H20A 3.2716 no 4_454
C12 H20B 3.3409 no 4_454
C14 H7 3.2400 no 1_655
C14 H17A 3.2470 no 3_755
C15 H20A 3.4877 no 4_554
C15 H33A 3.2081 no 3_765
C15 H33B 3.5539 no 3_765
C15 H38A 2.8262 no 4_454
C15 H38C 3.4859 no 4_454
C17 H12B 3.5441 no 3_655
C17 H14B 3.1047 no 3_755
C18 H11A 3.3549 no 3_655
C18 H33B 2.8973 no 2_645
C19 H38A 3.5111 no 1_455
C20 H12A 2.7697 no 4_555
C20 H15B 3.1896 no 4_455
C21 H18A 3.5670 no 2_655
C21 H39B 3.2160 no 1_455
C21 H41A 3.2105 no 3_665
C22 H33A 2.9866 no 3_765
C23 H33A 2.9336 no 3_765
C23 H36A 3.1343 no 4_454
C23 H41A 3.5729 no 3_665
C24 H33A 2.9860 no 3_765
C24 H36A 3.4326 no 4_454
C24 H41A 3.1364 no 3_665
C25 H33A 3.0020 no 3_765
C26 H32B 3.0126 no 3_765
C26 H33A 2.9773 no 3_765
C27 H18A 3.5294 no 2_655
C27 H32B 3.1477 no 3_765
C28 H11B 2.8890 no 4_555
C28 H32B 3.2182 no 3_765
C28 H35B 3.3897 no 2_755
C29 H3 3.5181 no 4_555
C29 H11B 2.9356 no 4_555
C29 H32B 3.1135 no 3_765
C30 H32B 3.0187 no 3_765
C31 H32B 2.9853 no 3_765
C31 H33A 2.9861 no 3_765
C32 H39C 3.4193 no 3_765
C32 H41B 3.3860 no .
C33 H15C 3.1523 no 3_765
C33 H18A 3.3177 no 2_655
C33 H18C 3.4121 no 2_655
C35 H3 3.0596 no 3_755
C35 H24 3.5311 no 4_555
C35 H28 3.5241 no 2_745
C36 H23 3.1395 no 4_555
C36 H24 3.4596 no 4_555
C37 H15A 3.5063 no 4_555
C38 H8 3.1516 no 1_655
C38 H15A 3.2821 no 4_555
C38 H15B 3.5854 no 4_555
C38 H15C 3.1801 no 4_555
C38 H19 3.3032 no 1_655
C38 H28 3.4074 no 2_745
C39 H8 3.3679 no 1_655
C39 H32B 3.4672 no 3_765
C39 H41B 2.9875 no 3_765
C40 H16 3.3250 no 2_655
C40 H24 3.1088 no 3_665
C40 H32A 2.9991 no .
C40 H35A 3.3803 no 2_655
C40 H36B 3.2681 no 2_655
C41 H21C 3.0860 no 3_665
C41 H24 3.4141 no 3_665
C41 H32A 3.1767 no .
C41 H36B 3.2411 no 2_655
C41 H39A 3.1718 no 3_765
H2 H14B 3.4405 no 3_755
H2 H14C 3.3523 no 3_755
H2 H17C 3.3677 no 3_755
H2 H35C 3.5827 no 3_755
H3 C29 3.5181 no 4_454
H3 C35 3.0596 no 3_755
H3 H14C 2.9182 no 3_755
H3 H28 3.3011 no 4_454
H3 H29 2.7207 no 4_454
H3 H35A 3.4483 no 3_755
H3 H35B 2.9760 no 3_755
H3 H35C 2.3695 no 3_755
H3 H37 3.2687 no 4_454
H7 C14 3.2400 no 1_455
H7 H11A 2.8839 no 3_655
H7 H12B 3.4962 no 3_655
H7 H13 3.4819 no 1_455
H7 H14A 2.5607 no 1_455
H7 H14C 3.1022 no 1_455
H7 H38B 3.0509 no 1_455
H7 H39A 3.0586 no 1_455
H7 H41C 3.2044 no 3_665
H8 C38 3.1516 no 1_455
H8 C39 3.3679 no 1_455
H8 H11A 3.2222 no 3_655
H8 H38A 2.9686 no 1_455
H8 H38B 2.5352 no 1_455
H8 H39A 2.7968 no 1_455
H8 H39B 3.1990 no 1_455
H8 H41A 3.3441 no 3_665
H11A C7 2.9603 no 3_655
H11A C8 3.1976 no 3_655
H11A C18 3.3549 no 3_655
H11A H7 2.8839 no 3_655
H11A H8 3.2222 no 3_655
H11A H18B 2.4248 no 3_655
H11A H28 3.1850 no 4_454
H11A H38B 2.9155 no 3_755
H11B C28 2.8890 no 4_454
H11B C29 2.9356 no 4_454
H11B H18A 3.4749 no 3_655
H11B H18B 2.9196 no 3_655
H11B H20B 2.8554 no 4_454
H11B H28 2.7571 no 4_454
H11B H29 2.8097 no 4_454
H11B H36C 2.7102 no 4_454
H12A C20 2.7697 no 4_454
H12A H14A 2.8105 no 1_455
H12A H17A 3.0400 no 3_655
H12A H18B 3.2943 no 3_655
H12A H20A 2.2856 no 4_454
H12A H20B 2.5311 no 4_454
H12A H20C 3.0978 no 4_454
H12A H36C 3.5960 no 4_454
H12B C5 3.0026 no 3_655
H12B C6 2.8192 no 3_655
H12B C7 3.0133 no 3_655
H12B C8 3.2807 no 3_655
H12B C9 3.4748 no 3_655
H12B C10 3.4145 no 3_655
H12B C12 3.4162 no 3_655
H12B C17 3.5441 no 3_655
H12B H7 3.4962 no 3_655
H12B H12B 3.1117 no 3_655
H12B H14A 2.9794 no 1_455
H12B H17A 2.6366 no 3_655
H12B H18B 2.8868 no 3_655
H13 H7 3.4819 no 1_655
H13 H33A 3.2689 no 3_765
H14A C6 3.5936 no 1_655
H14A C7 3.3279 no 1_655
H14A C12 3.2241 no 1_655
H14A H7 2.5607 no 1_655
H14A H12A 2.8105 no 1_655
H14A H12B 2.9794 no 1_655
H14A H17A 2.9447 no 3_755
H14A H20A 3.2430 no 4_554
H14B C1 3.4814 no 3_755
H14B C2 3.2820 no 3_755
H14B C17 3.1047 no 3_755
H14B H2 3.4405 no 3_755
H14B H17A 2.6740 no 3_755
H14B H17B 3.2814 no 3_755
H14B H17C 2.8698 no 3_755
H14C C2 3.1508 no 3_755
H14C C3 2.8731 no 3_755
H14C C4 3.3683 no 3_755
H14C H2 3.3523 no 3_755
H14C H3 2.9182 no 3_755
H14C H7 3.1022 no 1_655
H15A C37 3.5063 no 4_454
H15A C38 3.2821 no 4_454
H15A H37 2.9443 no 4_454
H15A H38A 2.6511 no 4_454
H15A H38C 3.3595 no 4_454
H15A H39B 3.5792 no 4_454
H15B C20 3.1896 no 4_554
H15B C38 3.5854 no 4_454
H15B H18C 3.3287 no 4_554
H15B H19 3.2542 no 4_554
H15B H20A 2.6094 no 4_554
H15B H20C 3.0255 no 4_554
H15B H33A 3.3317 no 3_765
H15B H33B 3.2229 no 3_765
H15B H38A 2.7059 no 4_454
H15C C33 3.1523 no 3_765
H15C C38 3.1801 no 4_454
H15C H33A 2.4235 no 3_765
H15C H33B 3.0104 no 3_765
H15C H36A 3.5104 no 4_454
H15C H37 3.5976 no 4_454
H15C H38A 2.6383 no 4_454
H15C H38C 2.8864 no 4_454
H16 N1 3.1249 no 2_645
H16 C40 3.3250 no 2_645
H17A C12 3.2650 no 3_655
H17A C14 3.2470 no 3_755
H17A H12A 3.0400 no 3_655
H17A H12B 2.6366 no 3_655
H17A H14A 2.9447 no 3_755
H17A H14B 2.6740 no 3_755
H17A H20A 3.5997 no 2_645
H17B N1 3.5100 no 2_645
H17B H14B 3.2814 no 3_755
H17B H20A 3.1567 no 2_645
H17B H21B 2.7974 no 2_645
H17C H2 3.3677 no 3_755
H17C H14B 2.8698 no 3_755
H18A N1 3.5308 no 2_645
H18A C21 3.5670 no 2_645
H18A C27 3.5294 no 2_645
H18A C33 3.3177 no 2_645
H18A H11B 3.4749 no 3_655
H18A H21A 3.2334 no 2_645
H18A H21B 2.9856 no 2_645
H18A H33B 2.5126 no 2_645
H18B C11 2.9361 no 3_655
H18B C12 3.2045 no 3_655
H18B H11A 2.4248 no 3_655
H18B H11B 2.9196 no 3_655
H18B H12A 3.2943 no 3_655
H18B H12B 2.8868 no 3_655
H18B H33B 3.4079 no 2_645
H18B H38B 3.3827 no 1_455
H18C C33 3.4121 no 2_645
H18C H15B 3.3287 no 4_455
H18C H33B 2.4459 no 2_645
H18C H38A 2.9864 no 1_455
H18C H38B 3.4754 no 1_455
H19 C38 3.3032 no 1_455
H19 H15B 3.2542 no 4_455
H19 H38A 2.5493 no 1_455
H19 H38B 3.2435 no 1_455
H19 H39B 3.0297 no 1_455
H20A C12 3.2716 no 4_555
H20A C15 3.4877 no 4_455
H20A H12A 2.2856 no 4_555
H20A H14A 3.2430 no 4_455
H20A H15B 2.6094 no 4_455
H20A H17A 3.5997 no 2_655
H20A H17B 3.1567 no 2_655
H20B C11 3.5184 no 4_555
H20B C12 3.3409 no 4_555
H20B H11B 2.8554 no 4_555
H20B H12A 2.5311 no 4_555
H20C H12A 3.0978 no 4_555
H20C H15B 3.0255 no 4_455
H20C H41C 2.9605 no 2_645
H21A H18A 3.2334 no 2_655
H21A H41A 3.5602 no 3_665
H21B N1 3.0504 no .
H21B H17B 2.7974 no 2_655
H21B H18A 2.9856 no 2_655
H21B H39B 2.7177 no 1_455
H21B H41A 3.5851 no 3_665
H21C N1 3.5173 no .
H21C C41 3.0860 no 3_665
H21C H39A 3.4111 no 1_455
H21C H39B 3.0370 no 1_455
H21C H41A 2.2561 no 3_665
H21C H41B 3.1149 no 3_665
H23 C36 3.1395 no 4_454
H23 H33A 3.4548 no 3_765
H23 H36A 2.3530 no 4_454
H23 H36B 3.1457 no 4_454
H23 H36C 3.5764 no 4_454
H23 H38C 3.5266 no 4_454
H23 H41A 3.5994 no 3_665
H24 N1 3.3076 no 3_665
H24 C35 3.5311 no 4_454
H24 C36 3.4596 no 4_454
H24 C40 3.1088 no 3_665
H24 C41 3.4141 no 3_665
H24 H28 3.5719 no 3_765
H24 H33A 3.5345 no 3_765
H24 H35A 3.1621 no 4_454
H24 H35B 3.0904 no 4_454
H24 H36A 3.0101 no 4_454
H24 H36B 3.0782 no 4_454
H24 H41A 2.8645 no 3_665
H28 C11 3.3699 no 4_555
H28 C35 3.5241 no 2_755
H28 C38 3.4074 no 2_755
H28 H3 3.3011 no 4_555
H28 H11A 3.1850 no 4_555
H28 H11B 2.7571 no 4_555
H28 H24 3.5719 no 3_765
H28 H35B 2.6205 no 2_755
H28 H38B 3.3079 no 2_755
H28 H38C 2.7601 no 2_755
H29 C3 3.1523 no 4_555
H29 C4 3.4587 no 4_555
H29 C11 3.5053 no 4_555
H29 H3 2.7207 no 4_555
H29 H11B 2.8097 no 4_555
H32A N1 3.3227 no .
H32A C40 2.9991 no .
H32A C41 3.1767 no .
H32A H39C 3.3411 no 3_765
H32A H41B 2.5783 no .
H32A H41C 3.5442 no .
H32B C26 3.0126 no 3_765
H32B C27 3.1477 no 3_765
H32B C28 3.2182 no 3_765
H32B C29 3.1135 no 3_765
H32B C30 3.0187 no 3_765
H32B C31 2.9853 no 3_765
H32B C39 3.4672 no 3_765
H32B H39A 3.4712 no 3_765
H32B H39C 2.6467 no 3_765
H32B H41B 3.3665 no .
H33A C15 3.2081 no 3_765
H33A C22 2.9866 no 3_765
H33A C23 2.9336 no 3_765
H33A C24 2.9860 no 3_765
H33A C25 3.0020 no 3_765
H33A C26 2.9773 no 3_765
H33A C31 2.9861 no 3_765
H33A H13 3.2689 no 3_765
H33A H15B 3.3317 no 3_765
H33A H15C 2.4235 no 3_765
H33A H23 3.4548 no 3_765
H33A H24 3.5345 no 3_765
H33B C15 3.5539 no 3_765
H33B C18 2.8973 no 2_655
H33B H15B 3.2229 no 3_765
H33B H15C 3.0104 no 3_765
H33B H18A 2.5126 no 2_655
H33B H18B 3.4079 no 2_655
H33B H18C 2.4459 no 2_655
H35A N1 2.9671 no 2_645
H35A C40 3.3803 no 2_645
H35A H3 3.4483 no 3_755
H35A H24 3.1621 no 4_555
H35B C28 3.3897 no 2_745
H35B H3 2.9760 no 3_755
H35B H24 3.0904 no 4_555
H35B H28 2.6205 no 2_745
H35C C3 3.1967 no 3_755
H35C H2 3.5827 no 3_755
H35C H3 2.3695 no 3_755
H36A C23 3.1343 no 4_555
H36A C24 3.4326 no 4_555
H36A H15C 3.5104 no 4_555
H36A H23 2.3530 no 4_555
H36A H24 3.0101 no 4_555
H36B C40 3.2681 no 2_645
H36B C41 3.2411 no 2_645
H36B H23 3.1457 no 4_555
H36B H24 3.0782 no 4_555
H36B H41A 3.2728 no 2_645
H36B H41C 2.7370 no 2_645
H36C C3 3.3657 no 4_555
H36C C4 3.0305 no 4_555
H36C C5 3.4458 no 4_555
H36C C11 3.2410 no 4_555
H36C H11B 2.7102 no 4_555
H36C H12A 3.5960 no 4_555
H36C H23 3.5764 no 4_555
H37 C3 3.4325 no 4_555
H37 H3 3.2687 no 4_555
H37 H15A 2.9443 no 4_555
H37 H15C 3.5976 no 4_555
H38A C15 2.8262 no 4_555
H38A C19 3.5111 no 1_655
H38A H8 2.9686 no 1_655
H38A H15A 2.6511 no 4_555
H38A H15B 2.7059 no 4_555
H38A H15C 2.6383 no 4_555
H38A H18C 2.9864 no 1_655
H38A H19 2.5493 no 1_655
H38B C7 3.4885 no 1_655
H38B C8 3.2589 no 1_655
H38B H7 3.0509 no 1_655
H38B H8 2.5352 no 1_655
H38B H11A 2.9155 no 3_755
H38B H18B 3.3827 no 1_655
H38B H18C 3.4754 no 1_655
H38B H19 3.2435 no 1_655
H38B H28 3.3079 no 2_745
H38C C15 3.4859 no 4_555
H38C H15A 3.3595 no 4_555
H38C H15C 2.8864 no 4_555
H38C H23 3.5266 no 4_555
H38C H28 2.7602 no 2_745
H39A C7 3.5265 no 1_655
H39A C8 3.4018 no 1_655
H39A C41 3.1718 no 3_765
H39A H7 3.0586 no 1_655
H39A H8 2.7968 no 1_655
H39A H21C 3.4111 no 1_655
H39A H32B 3.4712 no 3_765
H39A H41A 3.3285 no 3_765
H39A H41B 2.3722 no 3_765
H39A H41C 3.4151 no 3_765
H39B N1 3.2419 no 1_655
H39B C21 3.2160 no 1_655
H39B H8 3.1990 no 1_655
H39B H15A 3.5792 no 4_555
H39B H19 3.0297 no 1_655
H39B H21B 2.7177 no 1_655
H39B H21C 3.0370 no 1_655
H39B H41B 3.1655 no 3_765
H39C N1 3.3830 no 1_655
H39C C32 3.4193 no 3_765
H39C H32A 3.3411 no 3_765
H39C H32B 2.6467 no 3_765
H39C H41B 2.9764 no 3_765
H41A C7 3.5278 no 3_665
H41A C8 3.2333 no 3_665
H41A C9 3.5547 no 3_665
H41A C21 3.2105 no 3_665
H41A C23 3.5729 no 3_665
H41A C24 3.1364 no 3_665
H41A H8 3.3441 no 3_665
H41A H21A 3.5602 no 3_665
H41A H21B 3.5851 no 3_665
H41A H21C 2.2561 no 3_665
H41A H23 3.5994 no 3_665
H41A H24 2.8645 no 3_665
H41A H36B 3.2728 no 2_655
H41A H39A 3.3285 no 3_765
H41B N1 3.3025 no 3_665
H41B C32 3.3860 no .
H41B C39 2.9875 no 3_765
H41B H21C 3.1149 no 3_665
H41B H32A 2.5783 no .
H41B H32B 3.3665 no .
H41B H39A 2.3722 no 3_765
H41B H39B 3.1655 no 3_765
H41B H39C 2.9764 no 3_765
H41C C6 3.5477 no 3_665
H41C C7 3.1824 no 3_665
H41C C8 3.5601 no 3_665
H41C H7 3.2044 no 3_665
H41C H20C 2.9605 no 2_655
H41C H32A 3.5442 no .
H41C H36B 2.7370 no 2_655
H41C H39A 3.4151 no 3_765

loop_
_geom_torsion_atom_site_label_1
_geom_torsion_atom_site_label_2
_geom_torsion_atom_site_label_3
_geom_torsion_atom_site_label_4
_geom_torsion
_geom_torsion_publ_flag
C1 P1 C13 C14 -89.7(3) no
C1 P1 C13 C15 48.4(4) no
C13 P1 C1 C2 18.6(4) no
C13 P1 C1 C10 -164.3(4) no
C1 P1 C22 C23 -20.5(4) no
C1 P1 C22 C31 158.8(4) no
C22 P1 C1 C2 120.2(4) no
C22 P1 C1 C10 -62.7(4) no
C13 P1 C22 C23 86.7(4) no
C13 P1 C22 C31 -94.0(4) no
C22 P1 C13 C14 166.6(3) no
C22 P1 C13 C15 -55.3(4) no
C9 P2 C16 C17 62.6(3) no
C9 P2 C16 C18 -63.6(4) no
C16 P2 C9 C8 79.3(4) no
C16 P2 C9 C10 -94.1(4) no
C9 P2 C19 C20 169.5(3) no
C9 P2 C19 C21 -69.6(3) no
C19 P2 C9 C8 -26.9(4) no
C19 P2 C9 C10 159.6(4) no
C16 P2 C19 C20 64.8(4) no
C16 P2 C19 C21 -174.3(3) no
C19 P2 C16 C17 169.4(3) no
C19 P2 C16 C18 43.2(4) no
C30 P3 C34 C35 161.8(3) no
C30 P3 C34 C36 -68.8(3) no
C34 P3 C30 C29 87.5(4) no
C34 P3 C30 C31 -98.8(4) no
C30 P3 C37 C38 173.6(3) no
C30 P3 C37 C39 -67.2(4) no
C37 P3 C30 C29 -20.1(4) no
C37 P3 C30 C31 153.7(4) no
C34 P3 C37 C38 68.0(4) no
C34 P3 C37 C39 -172.8(3) no
C37 P3 C34 C35 -90.7(3) no
C37 P3 C34 C36 38.7(4) no
P1 C1 C2 C3 -177.8(3) no
P1 C1 C10 C5 175.0(3) no
P1 C1 C10 C9 -4.0(7) no
C2 C1 C10 C5 -7.8(6) no
C2 C1 C10 C9 173.1(4) no
C10 C1 C2 C3 4.8(7) no
C1 C2 C3 C4 0.7(8) no
C2 C3 C4 C5 -2.8(7) no
C2 C3 C4 C11 177.6(4) no
C3 C4 C5 C6 179.2(4) no
C3 C4 C5 C10 -0.9(7) no
C3 C4 C11 C12 179.8(5) no
C5 C4 C11 C12 0.2(5) no
C11 C4 C5 C6 -1.1(5) no
C11 C4 C5 C10 178.8(4) no
C4 C5 C6 C7 179.6(4) no
C4 C5 C6 C12 1.7(5) no
C4 C5 C10 C1 6.3(7) no
C4 C5 C10 C9 -174.5(4) no
C6 C5 C10 C1 -173.7(4) no
C6 C5 C10 C9 5.4(7) no
C10 C5 C6 C7 -0.3(7) no
C10 C5 C6 C12 -178.3(4) no
C5 C6 C7 C8 -3.9(7) no
C5 C6 C12 C11 -1.5(5) no
C7 C6 C12 C11 -179.1(5) no
C12 C6 C7 C8 173.5(5) no
C6 C7 C8 C9 2.9(8) no
C7 C8 C9 P2 -171.2(4) no
C7 C8 C9 C10 2.5(7) no
P2 C9 C10 C1 -13.6(7) no
P2 C9 C10 C5 167.4(3) no
C8 C9 C10 C1 172.8(4) no
C8 C9 C10 C5 -6.2(6) no
C4 C11 C12 C6 0.8(5) no
P1 C22 C23 C24 176.8(4) no
P1 C22 C31 C26 -175.7(3) no
P1 C22 C31 C30 3.0(7) no
C23 C22 C31 C26 3.6(6) no
C23 C22 C31 C30 -177.7(4) no
C31 C22 C23 C24 -2.6(7) no
C22 C23 C24 C25 0.5(8) no
C23 C24 C25 C26 0.4(7) no
C23 C24 C25 C32 -177.8(5) no
C24 C25 C26 C27 -179.9(5) no
C24 C25 C26 C31 1.1(8) no
C24 C25 C32 C33 -178.3(5) no
C26 C25 C32 C33 3.3(6) no
C32 C25 C26 C27 -1.4(6) no
C32 C25 C26 C31 179.6(4) no
C25 C26 C27 C28 179.7(4) no
C25 C26 C27 C33 -1.3(6) no
C25 C26 C31 C22 -3.1(7) no
C25 C26 C31 C30 178.1(4) no
C27 C26 C31 C22 178.1(4) no
C27 C26 C31 C30 -0.8(7) no
C31 C26 C27 C28 -1.3(8) no
C31 C26 C27 C33 177.7(4) no
C26 C27 C28 C29 1.7(8) no
C26 C27 C33 C32 3.3(6) no
C28 C27 C33 C32 -177.9(6) no
C33 C27 C28 C29 -177.0(5) no
C27 C28 C29 C30 -0.1(8) no
C28 C29 C30 P3 172.3(5) no
C28 C29 C30 C31 -1.9(8) no
P3 C30 C31 C22 9.6(7) no
P3 C30 C31 C26 -171.7(3) no
C29 C30 C31 C22 -176.4(4) no
C29 C30 C31 C26 2.2(6) no
C25 C32 C33 C27 -3.9(6) no
